data_4087924
loop_
_publ_author_name
'Weiss, Daniel T.'
'Anneser, Markus R.'
'Haslinger, Stefan'
'P\"othig, Alexander'
'Cokoja, Mirza'
'Basset, Jean-Marie'
'K\"uhn, Fritz E.'

_publ_section_title
;
 NHC Versus Pyridine: How &#x201C;Teeth&#x201D; Change the Redox Behavior
 of Iron(II) Complexes
;
_journal_issue 20
_journal_name_full Organometallics
_journal_page_first 5155
_journal_paper_doi 10.1021/acs.organomet.5b00732
_journal_volume 34
_journal_year 2015
_chemical_compound_source 'see text'
_chemical_formula_moiety 'C21 H23 Fe N9, 2(F6 P)'
_chemical_formula_sum 'C21 H23 F12 Fe N9 P2'
_chemical_formula_weight 747.27
_space_group_IT_number 14
_space_group_name_Hall '-P 2ybc'
_space_group_name_H-M_alt 'P 1 21/c 1'
_symmetry_cell_setting monoclinic
_symmetry_Int_Tables_number 14
_symmetry_space_group_name_Hall '-P 2ybc'
_symmetry_space_group_name_H-M 'P 1 21/c 1'
_atom_sites_solution_hydrogens geom
_cell_angle_alpha 90
_cell_angle_beta 98.374(1)
_cell_angle_gamma 90
_cell_formula_units_Z 4
_cell_length_a 11.6146(2)
_cell_length_b 14.9966(3)
_cell_length_c 19.4741(4)
_cell_measurement_reflns_used 9935
_cell_measurement_temperature 123
_cell_measurement_theta_max 25.1840
_cell_measurement_theta_min 2.3575
_cell_volume 3355.83(11)
_computing_cell_refinement 'SAINT (Bruker, 2012)'
_computing_data_collection 'APEX II Control Software (Bruker, 2013)'
_computing_data_reduction 'SAINT (Bruker, 2012)'
_computing_molecular_graphics 'PLATON (Spek, 2011)'
_computing_publication_material 'PLATON (Spek, 2011), enCIFer (Allen, 2004)'
_computing_structure_refinement 'SHELXL2014 (Sheldrick, 2014), SHELXLE (Huebschle, 2011)'
_computing_structure_solution 'SHELXS97 (Sheldrick, 1997)'
_diffrn_ambient_temperature 123
_diffrn_detector ' CCD plate '
_diffrn_detector_area_resol_mean 16
_diffrn_measured_fraction_theta_full 1.000
_diffrn_measured_fraction_theta_max 0.998
_diffrn_measurement_device ' \k-geometry diffractometer '
_diffrn_measurement_device_type ' Bruker APEX-II CCD '
_diffrn_measurement_method ' phi- and omega-rotation '
_diffrn_radiation_monochromator graphite
_diffrn_radiation_probe x-ray
_diffrn_radiation_source 'fine-focus sealed tube'
_diffrn_radiation_type MoK\a
_diffrn_radiation_wavelength 0.71073
_diffrn_reflns_av_R_equivalents 0.0635
_diffrn_reflns_av_sigmaI/netI 0.0311
_diffrn_reflns_limit_h_max 13
_diffrn_reflns_limit_h_min -13
_diffrn_reflns_limit_k_max 18
_diffrn_reflns_limit_k_min -18
_diffrn_reflns_limit_l_max 23
_diffrn_reflns_limit_l_min -23
_diffrn_reflns_number 78656
_diffrn_reflns_reduction_process
;
;
_diffrn_reflns_theta_full 25.24
_diffrn_reflns_theta_max 25.41
_diffrn_reflns_theta_min 1.72
_exptl_absorpt_coefficient_mu 0.639
_exptl_absorpt_correction_T_max 0.7452
_exptl_absorpt_correction_T_min 0.5535
_exptl_absorpt_correction_type multi-scan
_exptl_absorpt_process_details 'SADABS, Bruker, 2008b'
_exptl_crystal_colour red
_exptl_crystal_density_diffrn 1.479
_exptl_crystal_density_method 'Not Measured'
_exptl_crystal_description plate
_exptl_crystal_F_000 1504
_exptl_crystal_size_max 0.474
_exptl_crystal_size_mid 0.406
_exptl_crystal_size_min 0.178
_platon_squeeze_details
;
The unit cell contains 9 molecules acetonitrile which have been treated
as a diffuse contribution to the overall scattering without specific 
atom positions by SQUEEZE/PLATON. Acetonitrile was used as a solvent 
for crystallization.
;
_refine_diff_density_max 0.651
_refine_diff_density_min -0.437
_refine_diff_density_rms 0.063
_refine_ls_extinction_method none
_refine_ls_goodness_of_fit_ref 1.024
_refine_ls_hydrogen_treatment constr
_refine_ls_matrix_type full
_refine_ls_number_parameters 483
_refine_ls_number_reflns 6164
_refine_ls_number_restraints 102
_refine_ls_restrained_S_all 1.070
_refine_ls_R_factor_all 0.0552
_refine_ls_R_factor_gt 0.0408
_refine_ls_shift/su_max 0.001
_refine_ls_shift/su_mean 0.000
_refine_ls_structure_factor_coef Fsqd
_refine_ls_weighting_details 'W=1/[\S^2^(FO^2^)+(0.0402P)^2^+5.0767P] WHERE P=(FO^2^+2FC^2^)/3'
_refine_ls_weighting_scheme calc
_refine_ls_wR_factor_gt 0.0933
_refine_ls_wR_factor_ref 0.0999
_reflns_number_gt 4998
_reflns_number_total 6164
_reflns_threshold_expression i>2\s(i)
_cod_data_source_file om5b00732_si_002.cif
_cod_data_source_block compound_C6_CCDC_1420291
_cod_original_sg_symbol_H-M 'P 21/c'
_cod_database_code 4087924

loop_
_symmetry_equiv_pos_site_id
_symmetry_equiv_pos_as_xyz
1 x,y,z
2 -x,1/2+y,1/2-z
3 -x,-y,-z
4 x,1/2-y,1/2+z

loop_
_atom_site_aniso_label
_atom_site_aniso_U_11
_atom_site_aniso_U_22
_atom_site_aniso_U_33
_atom_site_aniso_U_23
_atom_site_aniso_U_13
_atom_site_aniso_U_12
Fe1 0.0160(2) 0.0154(2) 0.0139(2) 0.0008(2) 0.0024(1) 0.0010(2)
P1 0.0232(4) 0.0302(4) 0.0471(5) 0.0014(4) 0.0006(3) -0.0018(3)
P2 0.0290(4) 0.0191(4) 0.0451(5) 0.0031(3) 0.0060(4) 0.0023(3)
F1 0.0546(14) 0.0559(14) 0.118(2) 0.0051(14) 0.0435(14) -0.0097(11)
N1 0.0172(11) 0.0216(12) 0.0200(11) 0.0031(9) 0.0042(9) 0.0005(9)
F2 0.0579(14) 0.0869(18) 0.0656(15) 0.0325(13) 0.0254(12) 0.0002(12)
N2 0.0193(11) 0.0242(12) 0.0169(11) 0.0029(9) 0.0039(9) 0.0042(9)
N3 0.0257(12) 0.0168(11) 0.0183(11) -0.0003(9) 0.0027(9) -0.0025(9)
F3 0.062(2) 0.0380(19) 0.090(3) -0.018(2) 0.009(2) -0.0048(17)
F3A 0.037(5) 0.051(6) 0.054(5) -0.010(5) 0.018(4) -0.007(5)
F4 0.0430(17) 0.051(2) 0.056(2) 0.0172(17) -0.0104(14) -0.0031(16)
N4 0.0240(12) 0.0166(11) 0.0167(11) 0.0003(9) 0.0067(9) 0.0026(9)
F4A 0.045(5) 0.045(5) 0.065(6) 0.008(5) 0.007(5) 0.006(5)
N5 0.0181(11) 0.0230(12) 0.0189(11) 0.0017(9) 0.0042(9) 0.0017(9)
F5 0.0509(17) 0.0454(19) 0.073(2) -0.0167(17) 0.0109(16) -0.0034(14)
F5A 0.064(5) 0.061(6) 0.073(6) -0.015(5) -0.010(5) -0.009(5)
F6 0.0347(16) 0.075(3) 0.069(2) 0.0045(19) -0.0134(13) 0.0107(17)
N6 0.0203(11) 0.0194(12) 0.0199(11) -0.0005(9) 0.0004(9) -0.0022(9)
F6A 0.065(6) 0.062(6) 0.098(6) 0.012(6) -0.016(5) 0.019(5)
N7 0.0253(12) 0.0171(11) 0.0150(11) 0.0016(9) 0.0047(9) 0.0030(9)
N8 0.0177(11) 0.0143(11) 0.0208(12) 0.0004(9) 0.0038(9) 0.0007(9)
N9 0.0229(13) 0.0222(12) 0.0170(11) 0.0034(9) 0.0039(9) 0.0003(10)
C1 0.0141(12) 0.0191(13) 0.0182(13) 0.0004(11) 0.0021(10) 0.0051(10)
C2 0.0213(14) 0.0290(16) 0.0237(14) 0.0100(12) 0.0083(11) 0.0008(12)
C3 0.0260(14) 0.0349(17) 0.0166(13) 0.0073(12) 0.0068(11) 0.0061(13)
C4 0.0331(16) 0.0293(16) 0.0170(13) -0.0037(12) 0.0002(12) 0.0006(13)
C5 0.0212(14) 0.0224(14) 0.0239(14) 0.0030(11) 0.0020(11) -0.0045(11)
C6 0.0220(13) 0.0171(13) 0.0128(12) 0.0009(10) 0.0012(10) -0.0021(10)
C7 0.0391(17) 0.0152(14) 0.0179(14) -0.0002(11) 0.0033(12) -0.0001(12)
C8 0.0371(16) 0.0164(14) 0.0192(14) -0.0010(11) 0.0074(12) 0.0071(12)
C9 0.0243(14) 0.0209(14) 0.0221(14) 0.0004(11) 0.0094(11) 0.0026(11)
C10 0.0240(14) 0.0163(13) 0.0123(12) 0.0028(10) 0.0010(10) 0.0008(11)
C11 0.0163(13) 0.0306(16) 0.0300(15) 0.0076(13) 0.0050(11) -0.0030(12)
C12 0.0228(14) 0.0278(16) 0.0322(16) 0.0036(13) -0.0018(12) -0.0094(12)
C13 0.0330(15) 0.0199(14) 0.0135(13) 0.0015(11) 0.0020(11) 0.0011(12)
C14 0.0435(18) 0.0234(15) 0.0203(14) -0.0023(12) 0.0006(13) -0.0037(13)
C15 0.064(2) 0.0205(15) 0.0235(15) -0.0038(12) 0.0056(15) 0.0042(15)
C16 0.048(2) 0.0280(16) 0.0286(16) -0.0010(13) 0.0073(14) 0.0153(15)
C17 0.0323(16) 0.0265(15) 0.0220(14) 0.0017(12) 0.0064(12) 0.0072(13)
C18 0.0207(14) 0.0187(14) 0.0225(15) 0.0001(11) 0.0052(11) 0.0000(11)
C19 0.0368(17) 0.049(2) 0.0204(15) 0.0065(14) 0.0070(13) 0.0026(15)
C20 0.0244(16) 0.0270(16) 0.0272(15) 0.0097(12) 0.0058(12) -0.0009(12)
C21 0.0196(16) 0.054(2) 0.065(2) 0.0284(19) -0.0058(15) -0.0024(15)
F7 0.0462(13) 0.0356(12) 0.158(3) 0.0175(14) -0.0179(15) -0.0195(10)
F8 0.0573(12) 0.0260(10) 0.0393(10) -0.0036(8) -0.0032(9) -0.0060(8)
F9 0.103(4) 0.061(2) 0.033(2) -0.0205(18) 0.023(2) -0.024(3)
F9A 0.043(4) 0.050(4) 0.083(6) -0.026(4) 0.020(4) -0.005(4)
F10 0.047(2) 0.0240(14) 0.059(2) -0.0037(14) -0.0207(18) 0.0061(17)
F10A 0.073(5) 0.055(4) 0.048(4) 0.019(3) -0.023(4) -0.022(5)
F11 0.061(2) 0.073(2) 0.084(3) -0.040(2) 0.050(2) -0.0274(18)
F11A 0.066(5) 0.061(5) 0.125(6) -0.007(5) 0.042(5) 0.024(4)
F12 0.065(3) 0.0286(18) 0.123(4) -0.002(2) -0.060(3) 0.0047(17)
F12A 0.065(5) 0.043(4) 0.046(4) 0.017(3) -0.020(3) -0.037(3)

loop_
_atom_site_label
_atom_site_type_symbol
_atom_site_thermal_displace_type
_atom_site_fract_x
_atom_site_fract_y
_atom_site_fract_z
_atom_site_occupancy
_atom_site_U_iso_or_equiv
_atom_site_calc_flag
_atom_site_refinement_flags
_atom_site_disorder_assembly
_atom_site_disorder_group
Fe1 Fe Uani 0.36909(3) 0.06985(2) 0.31162(2) 1.000 0.0151(1) d . . .
P1 P Uani 0.10267(7) 0.33741(6) 0.15518(5) 1.000 0.0340(3) d . . .
P2 P Uani 0.28990(7) 0.62278(5) 0.43270(4) 1.000 0.0310(3) d . . .
F1 F Uani 0.0111(2) 0.30087(16) 0.20167(15) 1.000 0.0731(9) d . . .
N1 N Uani 0.27935(18) -0.06062(14) 0.40129(11) 1.000 0.0195(7) d . . .
F2 F Uani 0.1958(2) 0.37556(17) 0.11146(12) 1.000 0.0685(9) d . . .
N2 N Uani 0.35243(18) 0.04382(15) 0.46831(11) 1.000 0.0200(7) d . . .
N3 N Uani 0.35272(19) -0.12490(14) 0.30666(11) 1.000 0.0203(7) d . . .
F3 F Uani 0.1110(4) 0.4294(2) 0.1960(3) 0.782(7) 0.0635(14) d DUP B 3
F3A F Uani 0.1320(12) 0.4030(9) 0.2196(5) 0.218(7) 0.046(3) d DUP B 4
F4 F Uani 0.2084(3) 0.3003(3) 0.2098(2) 0.782(7) 0.0518(11) d DUP B 3
N4 N Uani 0.51295(18) -0.08088(14) 0.27708(11) 1.000 0.0187(7) d . . .
F4A F Uani 0.1871(12) 0.2688(8) 0.1866(7) 0.218(7) 0.052(3) d DUP B 4
N5 N Uani 0.62133(18) 0.05004(14) 0.31025(11) 1.000 0.0199(7) d . . .
F5 F Uani 0.0966(3) 0.2418(2) 0.1186(2) 0.782(7) 0.0563(11) d DUP B 3
F5A F Uani 0.0804(10) 0.2845(9) 0.0827(6) 0.218(7) 0.068(3) d DUP B 4
F6 F Uani -0.0040(3) 0.3718(3) 0.10407(18) 0.782(7) 0.0616(13) d DUP B 3
N6 N Uani 0.56669(18) 0.17007(14) 0.35629(11) 1.000 0.0201(7) d . . .
F6A F Uani 0.0172(13) 0.4184(9) 0.1176(7) 0.218(7) 0.078(3) d DUP B 4
N7 N Uani 0.37208(19) 0.19792(14) 0.34717(11) 1.000 0.0190(7) d . . .
N8 N Uani 0.37352(18) 0.10714(14) 0.21468(11) 1.000 0.0175(7) d . . .
N9 N Uani 0.19863(19) 0.07178(15) 0.28103(11) 1.000 0.0206(7) d . . .
C1 C Uani 0.3375(2) 0.01843(17) 0.40027(13) 1.000 0.0172(7) d . . .
C2 C Uani 0.2582(2) -0.08313(19) 0.46714(14) 1.000 0.0242(8) d . . .
C3 C Uani 0.3035(2) -0.01741(19) 0.50879(14) 1.000 0.0255(9) d . . .
C4 C Uani 0.4132(2) 0.12291(19) 0.49825(14) 1.000 0.0268(9) d . . .
C5 C Uani 0.2495(2) -0.11693(18) 0.34032(14) 1.000 0.0226(8) d . . .
C6 C Uani 0.4083(2) -0.04995(17) 0.29162(12) 1.000 0.0174(7) d . . .
C7 C Uani 0.4203(2) -0.20065(18) 0.30320(13) 1.000 0.0242(9) d . . .
C8 C Uani 0.5207(3) -0.17291(17) 0.28437(13) 1.000 0.0239(8) d . . .
C9 C Uani 0.6074(2) -0.02445(17) 0.26137(14) 1.000 0.0218(8) d . . .
C10 C Uani 0.5271(2) 0.09036(16) 0.32944(12) 1.000 0.0177(8) d . . .
C11 C Uani 0.7189(2) 0.10539(19) 0.32413(14) 1.000 0.0255(8) d . . .
C12 C Uani 0.6858(2) 0.1799(2) 0.35325(15) 1.000 0.0282(9) d . . .
C13 C Uani 0.4799(2) 0.23171(18) 0.36736(13) 1.000 0.0223(8) d . . .
C14 C Uani 0.5029(3) 0.31529(19) 0.39487(14) 1.000 0.0295(9) d . . .
C15 C Uani 0.4086(3) 0.3683(2) 0.40255(15) 1.000 0.0361(10) d . . .
C16 C Uani 0.2974(3) 0.3367(2) 0.38215(15) 1.000 0.0347(10) d . . .
C17 C Uani 0.2818(3) 0.25182(19) 0.35516(14) 1.000 0.0267(9) d . . .
C18 C Uani 0.3627(2) 0.12218(17) 0.15684(14) 1.000 0.0204(8) d . . .
C19 C Uani 0.3461(3) 0.1407(2) 0.08274(15) 1.000 0.0351(10) d . . .
C20 C Uani 0.1049(2) 0.08296(19) 0.25614(15) 1.000 0.0260(9) d . . .
C21 C Uani -0.0146(3) 0.0975(2) 0.2233(2) 1.000 0.0474(11) d . . .
F7 F Uani 0.21118(19) 0.53749(14) 0.41890(17) 1.000 0.0832(12) d . . .
F8 F Uani 0.37236(17) 0.70858(11) 0.44581(9) 1.000 0.0419(6) d . . .
F9 F Uani 0.3412(5) 0.5977(3) 0.3674(2) 0.692(5) 0.0644(16) d UP A 1
F9A F Uani 0.3955(8) 0.5871(7) 0.3910(6) 0.308(5) 0.058(3) d UP A 2
F10 F Uani 0.3905(3) 0.5668(2) 0.4810(2) 0.692(5) 0.0462(11) d UP A 1
F10A F Uani 0.3289(9) 0.5685(7) 0.4925(5) 0.308(5) 0.062(3) d UP A 2
F11 F Uani 0.2451(3) 0.6526(2) 0.5050(2) 0.692(5) 0.0688(14) d UP A 1
F11A F Uani 0.1733(8) 0.6532(6) 0.4483(7) 0.308(5) 0.081(3) d UP A 2
F12 F Uani 0.1964(4) 0.6836(2) 0.3924(3) 0.692(5) 0.0795(18) d UP A 1
F12A F Uani 0.2403(8) 0.6652(6) 0.3521(4) 0.308(5) 0.054(3) d UP A 2
H2 H Uiso 0.21940 -0.13490 0.48010 1.000 0.0290 c RU . .
H3 H Uiso 0.30230 -0.01340 0.55740 1.000 0.0310 c RU . .
H4A H Uiso 0.42730 0.11730 0.54890 1.000 0.0400 c RU . .
H4B H Uiso 0.36540 0.17580 0.48530 1.000 0.0400 c RU . .
H4C H Uiso 0.48770 0.12880 0.48060 1.000 0.0400 c RU . .
H5A H Uiso 0.22430 -0.17650 0.35420 1.000 0.0270 c RU . .
H5B H Uiso 0.18510 -0.08980 0.30820 1.000 0.0270 c RU . .
H7 H Uiso 0.39940 -0.26030 0.31240 1.000 0.0290 c RU . .
H8 H Uiso 0.58490 -0.20920 0.27730 1.000 0.0290 c RU . .
H9A H Uiso 0.58960 -0.00170 0.21330 1.000 0.0260 c RU . .
H9B H Uiso 0.68040 -0.05930 0.26530 1.000 0.0260 c RU . .
H11 H Uiso 0.79500 0.09230 0.31460 1.000 0.0310 c RU . .
H12 H Uiso 0.73340 0.22950 0.36880 1.000 0.0340 c RU . .
H14 H Uiso 0.58040 0.33570 0.40800 1.000 0.0350 c RU . .
H15 H Uiso 0.42020 0.42640 0.42180 1.000 0.0430 c RU . .
H16 H Uiso 0.23200 0.37310 0.38670 1.000 0.0420 c RU . .
H17 H Uiso 0.20480 0.23050 0.34170 1.000 0.0320 c RU . .
H19A H Uiso 0.28150 0.18270 0.07140 1.000 0.0520 c RU . .
H19B H Uiso 0.32820 0.08510 0.05700 1.000 0.0520 c RU . .
H19C H Uiso 0.41740 0.16680 0.07000 1.000 0.0520 c RU . .
H21A H Uiso -0.05950 0.04260 0.22560 1.000 0.0710 c RU . .
H21B H Uiso -0.01500 0.11440 0.17470 1.000 0.0710 c RU . .
H21C H Uiso -0.04960 0.14540 0.24760 1.000 0.0710 c RU . .

loop_
_atom_type_symbol
_atom_type_description
_atom_type_scat_dispersion_real
_atom_type_scat_dispersion_imag
_atom_type_scat_source
C C 0.0033 0.0016 ' International Tables Vol C Tables 4.2.6.8 and 6.1.1.4'
H H 0.0000 0.0000 ' International Tables Vol C Tables 4.2.6.8 and 6.1.1.4'
F F 0.0171 0.0103 ' International Tables Vol C Tables 4.2.6.8 and 6.1.1.4'
Fe Fe 0.3463 0.8444 ' International Tables Vol C Tables 4.2.6.8 and 6.1.1.4'
N N 0.0061 0.0033 ' International Tables Vol C Tables 4.2.6.8 and 6.1.1.4'
P P 0.1023 0.0942 ' International Tables Vol C Tables 4.2.6.8 and 6.1.1.4'

loop_
_geom_angle_atom_site_label_1
_geom_angle_atom_site_label_2
_geom_angle_atom_site_label_3
_geom_angle
_geom_angle_publ_flag
N7 Fe1 N8 93.22(9) yes
N7 Fe1 N9 93.16(9) yes
N7 Fe1 C1 93.85(10) yes
N7 Fe1 C6 164.41(10) yes
N7 Fe1 C10 79.15(10) yes
N8 Fe1 N9 82.69(9) yes
N8 Fe1 C1 168.54(10) yes
N8 Fe1 C6 91.79(9) yes
N8 Fe1 C10 88.22(10) yes
N9 Fe1 C1 87.93(9) yes
N9 Fe1 C6 102.12(10) yes
N9 Fe1 C10 167.77(10) yes
C1 Fe1 C6 83.74(10) yes
C1 Fe1 C10 101.97(10) yes
C6 Fe1 C10 86.26(10) yes
F5A P1 F6A 88.0(7) yes
F2 P1 F3A 96.7(5) yes
F2 P1 F4A 90.6(5) yes
F1 P1 F2 177.90(15) yes
F1 P1 F3 90.7(2) yes
F1 P1 F4 90.79(17) yes
F1 P1 F5 87.41(16) yes
F1 P1 F6 86.69(17) yes
F1 P1 F3A 81.3(5) yes
F1 P1 F4A 89.0(5) yes
F1 P1 F5A 107.1(4) yes
F1 P1 F6A 95.5(5) yes
F2 P1 F3 87.6(2) yes
F2 P1 F4 87.98(17) yes
F2 P1 F5 94.24(16) yes
F2 P1 F6 94.53(17) yes
F4 P1 F5 87.9(2) yes
F4 P1 F6 177.5(2) yes
F2 P1 F5A 75.0(4) yes
F2 P1 F6A 84.9(5) yes
F3 P1 F4 89.1(2) yes
F3 P1 F5 176.5(2) yes
F3 P1 F6 91.0(2) yes
F4A P1 F6A 175.3(7) yes
F3A P1 F5A 170.4(6) yes
F5 P1 F6 91.9(2) yes
F3A P1 F4A 92.9(7) yes
F3A P1 F6A 86.6(7) yes
F4A P1 F5A 91.8(7) yes
F7 P2 F11 96.88(16) yes
F7 P2 F10 91.71(15) yes
F7 P2 F9 86.9(2) yes
F7 P2 F8 178.64(13) yes
F9 P2 F11 175.5(2) yes
F7 P2 F12 92.60(17) yes
F7 P2 F9A 96.2(4) yes
F7 P2 F10A 77.6(4) yes
F7 P2 F11A 76.3(4) yes
F7 P2 F12A 92.1(3) yes
F8 P2 F9 91.9(2) yes
F8 P2 F10 87.70(14) yes
F8 P2 F11 84.31(13) yes
F8 P2 F12 88.08(16) yes
F8 P2 F9A 82.5(4) yes
F8 P2 F10A 102.4(4) yes
F8 P2 F11A 105.1(4) yes
F8 P2 F12A 87.8(3) yes
F9 P2 F10 91.1(2) yes
F9A P2 F12A 81.1(5) yes
F9 P2 F12 93.0(3) yes
F10 P2 F11 86.27(18) yes
F10 P2 F12 174.2(2) yes
F11 P2 F12 89.3(2) yes
F9A P2 F10A 92.6(6) yes
F9A P2 F11A 162.2(6) yes
F11A P2 F12A 83.1(6) yes
F10A P2 F11A 101.3(6) yes
F10A P2 F12A 167.3(5) yes
C1 N1 C2 112.4(2) yes
C2 N1 C5 124.1(2) yes
C1 N1 C5 123.4(2) yes
C1 N2 C3 111.3(2) yes
C1 N2 C4 126.9(2) yes
C3 N2 C4 121.8(2) yes
C5 N3 C6 118.8(2) yes
C5 N3 C7 126.8(2) yes
C6 N3 C7 112.3(2) yes
C8 N4 C9 124.1(2) yes
C6 N4 C9 124.5(2) yes
C6 N4 C8 111.2(2) yes
C9 N5 C10 120.4(2) yes
C9 N5 C11 126.1(2) yes
C10 N5 C11 110.3(2) yes
C10 N6 C12 110.9(2) yes
C12 N6 C13 132.2(2) yes
C10 N6 C13 115.3(2) yes
Fe1 N7 C13 114.83(17) yes
Fe1 N7 C17 128.85(19) yes
C13 N7 C17 116.3(2) yes
Fe1 N8 C18 170.8(2) yes
Fe1 N9 C20 169.0(2) yes
N1 C1 N2 102.8(2) yes
Fe1 C1 N2 136.60(19) yes
Fe1 C1 N1 120.48(18) yes
N1 C2 C3 106.0(2) yes
N2 C3 C2 107.6(2) yes
N1 C5 N3 107.5(2) yes
N3 C6 N4 103.3(2) yes
Fe1 C6 N3 127.17(18) yes
Fe1 C6 N4 127.38(18) yes
N3 C7 C8 106.3(2) yes
N4 C8 C7 106.9(3) yes
N4 C9 N5 108.9(2) yes
Fe1 C10 N6 119.44(18) yes
N5 C10 N6 105.0(2) yes
Fe1 C10 N5 134.29(18) yes
N5 C11 C12 107.7(2) yes
N6 C12 C11 106.1(2) yes
N6 C13 N7 111.2(2) yes
N7 C13 C14 125.0(3) yes
N6 C13 C14 123.8(2) yes
C13 C14 C15 117.1(3) no
C14 C15 C16 119.7(3) no
C15 C16 C17 119.5(3) no
N7 C17 C16 122.4(3) yes
N8 C18 C19 178.7(3) yes
N9 C20 C21 179.2(3) yes
C3 C2 H2 127.00 no
N1 C2 H2 127.00 no
C2 C3 H3 126.00 no
N2 C3 H3 126.00 no
N2 C4 H4C 109.00 no
N2 C4 H4A 109.00 no
N2 C4 H4B 109.00 no
H4B C4 H4C 109.00 no
H4A C4 H4B 110.00 no
H4A C4 H4C 110.00 no
N3 C5 H5A 110.00 no
N1 C5 H5B 110.00 no
N3 C5 H5B 110.00 no
H5A C5 H5B 108.00 no
N1 C5 H5A 110.00 no
N3 C7 H7 127.00 no
C8 C7 H7 127.00 no
C7 C8 H8 127.00 no
N4 C8 H8 127.00 no
N4 C9 H9A 110.00 no
N5 C9 H9B 110.00 no
N4 C9 H9B 110.00 no
N5 C9 H9A 110.00 no
H9A C9 H9B 108.00 no
C12 C11 H11 126.00 no
N5 C11 H11 126.00 no
C11 C12 H12 127.00 no
N6 C12 H12 127.00 no
C13 C14 H14 121.00 no
C15 C14 H14 121.00 no
C14 C15 H15 120.00 no
C16 C15 H15 120.00 no
C17 C16 H16 120.00 no
C15 C16 H16 120.00 no
N7 C17 H17 119.00 no
C16 C17 H17 119.00 no
C18 C19 H19B 109.00 no
C18 C19 H19A 109.00 no
H19B C19 H19C 110.00 no
H19A C19 H19C 109.00 no
C18 C19 H19C 109.00 no
H19A C19 H19B 109.00 no
C20 C21 H21C 109.00 no
H21A C21 H21B 110.00 no
H21A C21 H21C 109.00 no
H21B C21 H21C 109.00 no
C20 C21 H21B 109.00 no
C20 C21 H21A 109.00 no

loop_
_geom_bond_atom_site_label_1
_geom_bond_atom_site_label_2
_geom_bond_distance
_geom_bond_publ_flag
Fe1 N7 2.040(2) yes
Fe1 N8 1.977(2) yes
Fe1 N9 1.983(2) yes
Fe1 C1 1.973(3) yes
Fe1 C6 1.908(3) yes
Fe1 C10 1.843(2) yes
P1 F6A 1.669(14) yes
P1 F5A 1.607(12) yes
P1 F2 1.578(3) yes
P1 F3 1.588(4) yes
P1 F4 1.603(4) yes
P1 F5 1.598(3) yes
P1 F6 1.560(4) yes
P1 F3A 1.592(11) yes
P1 F1 1.591(3) yes
P1 F4A 1.490(13) yes
P2 F9 1.528(5) yes
P2 F10 1.623(4) yes
P2 F8 1.6021(19) yes
P2 F12 1.542(5) yes
P2 F9A 1.655(10) yes
P2 F11 1.633(4) yes
P2 F7 1.573(2) yes
P2 F11A 1.501(10) yes
P2 F12A 1.714(8) yes
P2 F10A 1.439(10) yes
N1 C5 1.457(3) yes
N1 C1 1.366(3) yes
N1 C2 1.382(3) yes
N2 C1 1.365(3) yes
N2 C3 1.385(3) yes
N2 C4 1.458(4) yes
N3 C7 1.388(3) yes
N3 C5 1.453(3) yes
N3 C6 1.349(3) yes
N4 C8 1.389(3) yes
N4 C9 1.453(3) yes
N4 C6 1.369(3) yes
N5 C11 1.399(3) yes
N5 C10 1.350(3) yes
N5 C9 1.461(3) yes
N6 C10 1.358(3) yes
N6 C13 1.407(3) yes
N6 C12 1.401(3) yes
N7 C13 1.355(3) yes
N7 C17 1.351(4) yes
N8 C18 1.138(3) yes
N9 C20 1.138(3) yes
C2 C3 1.335(4) no
C7 C8 1.339(4) no
C11 C12 1.335(4) no
C13 C14 1.374(4) no
C14 C15 1.379(5) no
C15 C16 1.379(5) no
C16 C17 1.379(4) no
C18 C19 1.455(4) no
C20 C21 1.458(4) no
C2 H2 0.9500 no
C3 H3 0.9500 no
C4 H4A 0.9800 no
C4 H4C 0.9800 no
C4 H4B 0.9800 no
C5 H5A 0.9900 no
C5 H5B 0.9900 no
C7 H7 0.9500 no
C8 H8 0.9500 no
C9 H9B 0.9900 no
C9 H9A 0.9900 no
C11 H11 0.9500 no
C12 H12 0.9500 no
C14 H14 0.9500 no
C15 H15 0.9500 no
C16 H16 0.9500 no
C17 H17 0.9500 no
C19 H19A 0.9800 no
C19 H19B 0.9800 no
C19 H19C 0.9800 no
C21 H21B 0.9800 no
C21 H21C 0.9800 no
C21 H21A 0.9800 no

loop_
_geom_torsion_atom_site_label_1
_geom_torsion_atom_site_label_2
_geom_torsion_atom_site_label_3
_geom_torsion_atom_site_label_4
_geom_torsion
_geom_torsion_publ_flag
N8 Fe1 N7 C13 -89.76(18) no
N8 Fe1 N7 C17 92.5(2) no
N9 Fe1 N7 C13 -172.60(18) no
N9 Fe1 N7 C17 9.7(2) no
C1 Fe1 N7 C13 99.27(19) no
C1 Fe1 N7 C17 -78.5(2) no
C10 Fe1 N7 C13 -2.20(18) no
C10 Fe1 N7 C17 -179.9(2) no
N7 Fe1 C1 N1 152.4(2) no
N7 Fe1 C1 N2 -22.3(3) no
N9 Fe1 C1 N1 59.4(2) no
N9 Fe1 C1 N2 -115.4(3) no
C6 Fe1 C1 N1 -43.1(2) no
C6 Fe1 C1 N2 142.2(3) no
C10 Fe1 C1 N1 -127.9(2) no
C10 Fe1 C1 N2 57.4(3) no
N8 Fe1 C6 N3 -129.2(2) no
N8 Fe1 C6 N4 70.3(2) no
N9 Fe1 C6 N3 -46.3(2) no
N9 Fe1 C6 N4 153.2(2) no
C1 Fe1 C6 N3 40.2(2) no
C1 Fe1 C6 N4 -120.3(2) no
C10 Fe1 C6 N3 142.7(2) no
C10 Fe1 C6 N4 -17.8(2) no
N7 Fe1 C10 N5 -163.1(3) no
N7 Fe1 C10 N6 1.62(18) no
N8 Fe1 C10 N5 -69.5(3) no
N8 Fe1 C10 N6 95.2(2) no
C1 Fe1 C10 N5 105.2(3) no
C1 Fe1 C10 N6 -90.1(2) no
C6 Fe1 C10 N5 22.4(3) no
C6 Fe1 C10 N6 -172.9(2) no
C2 N1 C1 Fe1 -175.84(17) no
C5 N1 C1 Fe1 7.6(3) no
C2 N1 C1 N2 0.5(3) no
C5 N1 C1 N2 -176.2(2) no
C2 N1 C5 N3 -129.3(2) no
C1 N1 C2 C3 0.0(3) no
C1 N1 C5 N3 47.0(3) no
C5 N1 C2 C3 176.6(2) no
C3 N2 C1 Fe1 174.6(2) no
C4 N2 C1 Fe1 -6.8(4) no
C3 N2 C1 N1 -0.8(3) no
C1 N2 C3 C2 0.8(3) no
C4 N2 C3 C2 -177.9(2) no
C4 N2 C1 N1 177.9(2) no
C5 N3 C7 C8 -164.1(2) no
C6 N3 C5 N1 -51.9(3) no
C7 N3 C5 N1 110.3(3) no
C5 N3 C6 Fe1 1.6(3) no
C7 N3 C6 Fe1 -163.01(18) no
C5 N3 C6 N4 165.8(2) no
C7 N3 C6 N4 1.2(3) no
C6 N3 C7 C8 -1.0(3) no
C8 N4 C6 Fe1 163.19(18) no
C9 N4 C6 Fe1 -12.3(3) no
C9 N4 C6 N3 -176.4(2) no
C6 N4 C8 C7 0.4(3) no
C8 N4 C6 N3 -0.9(3) no
C6 N4 C9 N5 44.1(3) no
C8 N4 C9 N5 -130.8(2) no
C9 N4 C8 C7 175.9(2) no
C9 N5 C11 C12 160.7(2) no
C10 N5 C9 N4 -39.7(3) no
C11 N5 C10 Fe1 165.3(2) no
C11 N5 C9 N4 162.6(2) no
C9 N5 C10 Fe1 4.3(4) no
C9 N5 C10 N6 -161.9(2) no
C11 N5 C10 N6 -1.0(3) no
C10 N5 C11 C12 1.1(3) no
C13 N6 C10 N5 167.9(2) no
C12 N6 C10 Fe1 -168.17(18) no
C13 N6 C10 Fe1 -0.8(3) no
C12 N6 C13 N7 162.9(3) no
C10 N6 C13 C14 179.2(2) no
C12 N6 C10 N5 0.6(3) no
C10 N6 C13 N7 -1.1(3) no
C10 N6 C12 C11 0.1(3) no
C13 N6 C12 C11 -164.4(3) no
C12 N6 C13 C14 -16.8(4) no
C17 N7 C13 C14 0.1(4) no
C17 N7 C13 N6 -179.7(2) no
Fe1 N7 C13 N6 2.3(3) no
Fe1 N7 C17 C16 177.8(2) no
C13 N7 C17 C16 0.1(4) no
Fe1 N7 C13 C14 -178.0(2) no
N1 C2 C3 N2 -0.5(3) no
N3 C7 C8 N4 0.3(3) no
N5 C11 C12 N6 -0.7(3) no
N7 C13 C14 C15 0.2(4) no
N6 C13 C14 C15 179.9(2) no
C13 C14 C15 C16 -0.7(4) no
C14 C15 C16 C17 0.9(4) no
C15 C16 C17 N7 -0.6(4) no

loop_
_platon_squeeze_void_nr
_platon_squeeze_void_average_x
_platon_squeeze_void_average_y
_platon_squeeze_void_average_z
_platon_squeeze_void_volume
_platon_squeeze_void_count_electrons
_platon_squeeze_void_content
1 0.000 -0.001 0.000 322 92 ' '
2 0.000 0.494 0.500 322 92 ' '
